data_4002531
loop_
_publ_author_name
'Park, S.-H.'
'Gies, H.'
'Parise, J.B.'
'Toby, B.H.'

_publ_section_title
;
 Characterization of a new microporous lithozincosilicate with ANA
 topology
;
_journal_name_full 'Chemistry of Materials (1,1989-)'
_journal_page_first 3187
_journal_page_last 3196
_journal_volume 14
_journal_year 2002
_chemical_formula_sum 'Cs16 Li3.996 O96 Si36.0048 Zn7.9992'
_chemical_name_systematic 'Cs16 Li13 (Li3 Zn8 Si36 O96) (H2 O)8'
_space_group_IT_number 213
_symmetry_space_group_name_Hall 'P 4bd 2ab 3'
_symmetry_space_group_name_H-M 'P 41 3 2'
_cell_angle_alpha 90
_cell_angle_beta 90
_cell_angle_gamma 90
_cell_formula_units_Z 1
_cell_length_a 13.6526
_cell_length_b 13.6526
_cell_length_c 13.6526
_cell_volume 2544.756
_citation_journal_id_ASTM CMATEX
_cod_data_source_file Park_CMATEX_2002_675.cif
_cod_data_source_block Cs16Li3.996O96Si36.0048Zn7.9992
_cod_database_code 4002531

loop_
_symmetry_equiv_pos_as_xyz
x,y,z
-y+1/4,x+3/4,z+1/4
-x+1/2,-y,z+1/2
y+1/4,-x+1/4,z+3/4
x+1/2,-y+1/2,-z
y+3/4,x+1/4,-z+1/4
-x,y+1/2,-z+1/2
-y+3/4,-x+3/4,-z+3/4
z,x,y
-x+1/4,z+3/4,y+1/4
-z+1/2,-x,y+1/2
x+1/4,-z+1/4,y+3/4
z+1/2,-x+1/2,-y
x+3/4,z+1/4,-y+1/4
-z,x+1/2,-y+1/2
-x+3/4,-z+3/4,-y+3/4
y,z,x
y+1/2,-z+1/2,-x
z+3/4,y+1/4,-x+1/4
-y,z+1/2,-x+1/2
-z+3/4,-y+3/4,-x+3/4
-y+1/2,-z,x+1/2
z+1/4,-y+1/4,x+3/4
-z+1/4,y+3/4,x+1/4

loop_
_atom_site_label
_atom_site_type_symbol
_atom_site_fract_x
_atom_site_fract_y
_atom_site_fract_z
_atom_site_occupancy
_atom_site_U_iso_or_equiv
Si2 Si+4 0.125 0.1685 0.41847 1 0.0
O3 O-2 0.2167 0.12 0.367 1 0.0
Cs3 Cs+1 0.375 0.375 0.375 1 0.0
Cs2 Cs+1 0.875 0.875 0.875 1 0.0
Si3 Si+4 0.625 0.6534 0.90354 0.667 0.0
O2 O-2 0.886 0.648 0.7681 1 0.0
Cs1 Cs+1 0.1277 0.1277 0.1277 1 0.0
O4 O-2 0.7103 0.5818 0.866 1 0.0
O1 O-2 0.4049 0.126 0.2824 1 0.0
Si1 Si+4 0.3377 0.0868 0.382 0.6667 0.0
Li1 Li+1 0.625 0.6534 0.90354 0.333 0.0
Zn1 Zn+2 0.3377 0.0868 0.382 0.3333 0.0
